data_2007595
loop_
_publ_author_name
'Corden, Jonathan P.'
'Errington, William'
'Moore, Peter'
'Wallbridge, Malcolm G.H.'

_publ_section_title
;
 7-Methyl-3,7,11,17-tetraazabicyclo[11.3.1]heptadeca-1(17),13,15-triene
;
_journal_issue 9
_journal_name_full 'Acta Crystallographica Section C'
_journal_page_first 1327
_journal_page_last 1329
_journal_paper_doi 10.1107/S0108270198004387
_journal_volume 54
_journal_year 1998
_chemical_formula_moiety 'C14 H24 N4'
_chemical_formula_sum 'C14 H24 N4'
_chemical_formula_weight 248.37
_chemical_name_systematic
;
 7-Methyl-3,7,11,17-tetra-azabicyclo[11.3.1]heptadeca-1(17),13,15-triene
;
_space_group_IT_number 62
_symmetry_cell_setting orthorhombic
_symmetry_space_group_name_Hall '-P 2ac 2n'
_symmetry_space_group_name_H-M 'P n m a'
_audit_creation_method SHELXL-97
_cell_angle_alpha 90.00
_cell_angle_beta 90.00
_cell_angle_gamma 90.00
_cell_formula_units_Z 4
_cell_length_a 15.3046(10)
_cell_length_b 14.5739(10)
_cell_length_c 6.4175(6)
_cell_measurement_reflns_used 2239
_cell_measurement_temperature 180(2)
_cell_measurement_theta_max 25.49
_cell_measurement_theta_min 2.66
_cell_volume 1431.41(19)
_computing_cell_refinement 'SAINT (Siemens, 1995)'
_computing_data_collection 'SMART (Siemens, 1994b)'
_computing_data_reduction SAINT
_computing_molecular_graphics SHELXTL/PC
_computing_publication_material SHELXTL/PC
_computing_structure_refinement 'SHELXL97 (Sheldrick, 1997)'
_computing_structure_solution 'SHELXTL/PC (Siemens, 1994a)'
_diffrn_ambient_temperature 180(2)
_diffrn_detector_area_resol_mean 8.192
_diffrn_measured_fraction_theta_full 0.849
_diffrn_measured_fraction_theta_max 0.849
_diffrn_measurement_device_type ' Siemens SMART CCD area-detector diffractometer'
_diffrn_measurement_method '\w scans'
_diffrn_radiation_monochromator graphite
_diffrn_radiation_source 'normal-focus sealed tube'
_diffrn_radiation_type MoK\a
_diffrn_radiation_wavelength 0.71073
_diffrn_reflns_av_R_equivalents 0.0438
_diffrn_reflns_av_sigmaI/netI 0.0379
_diffrn_reflns_limit_h_max 17
_diffrn_reflns_limit_h_min -16
_diffrn_reflns_limit_k_max 17
_diffrn_reflns_limit_k_min -6
_diffrn_reflns_limit_l_max 7
_diffrn_reflns_limit_l_min -7
_diffrn_reflns_number 3319
_diffrn_reflns_theta_full 25.49
_diffrn_reflns_theta_max 25.49
_diffrn_reflns_theta_min 2.66
_diffrn_standards_decay_% nil
_exptl_absorpt_coefficient_mu 0.071
_exptl_absorpt_correction_type none
_exptl_crystal_colour colourless
_exptl_crystal_density_diffrn 1.153
_exptl_crystal_density_method 'not measured'
_exptl_crystal_description needle
_exptl_crystal_F_000 544
_exptl_crystal_size_max 0.23
_exptl_crystal_size_mid 0.09
_exptl_crystal_size_min 0.06
_refine_diff_density_max 0.141
_refine_diff_density_min -0.181
_refine_ls_extinction_method none
_refine_ls_goodness_of_fit_ref 1.162
_refine_ls_hydrogen_treatment H_atoms_riding
_refine_ls_matrix_type full
_refine_ls_number_parameters 114
_refine_ls_number_reflns 1327
_refine_ls_number_restraints 0
_refine_ls_restrained_S_all 1.162
_refine_ls_R_factor_all 0.0658
_refine_ls_R_factor_gt 0.0479
_refine_ls_shift/su_max 0.004
_refine_ls_shift/su_mean 0.000
_refine_ls_structure_factor_coef Fsqd
_refine_ls_weighting_details 'w = 1/[\s^2^(Fo^2^)+(0.0373P)^2^+0.3663P] where P=(Fo^2^+2Fc^2^)/3'
_refine_ls_weighting_scheme calc
_refine_ls_wR_factor_ref 0.1222
_reflns_number_gt 1043
_reflns_number_total 1327
_reflns_threshold_expression I>2\s(I)
_cod_data_source_file cf1244.cif
_cod_data_source_block cf1244
_cod_depositor_comments
;
The following automatic conversions were performed:

'_refine_ls_weighting_scheme' value 'calc w =
1/[\s^2^(Fo^2^)+(0.0373P)^2^+0.3663P] where P=(Fo^2^+2Fc^2^)/3' was
changed to 'calc'. New tag '_refine_ls_weighting_details' was
created. The value of the new tag was set to 'w =
1/[\s^2^(Fo^2^)+(0.0373P)^2^+0.3663P] where P=(Fo^2^+2Fc^2^)/3'.

Automatic conversion script
Id: cif_fix_values 3143 2015-03-26 13:38:13Z robertas 
;
_cod_database_code 2007595

loop_
_symmetry_equiv_pos_as_xyz
'x, y, z'
'-x+1/2, -y, z+1/2'
'-x, y+1/2, -z'
'x+1/2, -y+1/2, -z+1/2'
'-x, -y, -z'
'x-1/2, y, -z-1/2'
'x, -y-1/2, z'
'-x-1/2, y-1/2, z-1/2'

loop_
_atom_site_label
_atom_site_fract_x
_atom_site_fract_y
_atom_site_fract_z
_atom_site_U_iso_or_equiv
_atom_site_adp_type
_atom_site_calc_flag
_atom_site_refinement_flags
_atom_site_occupancy
_atom_site_disorder_assembly
_atom_site_disorder_group
_atom_site_type_symbol
N1 .29389(12) .2500 .0318(3) .0377(5) Uani d S 1 . . N
N2 .20591(11) .40863(10) .1844(2) .0533(5) Uani d . 1 . . N
H2' .2092(13) .3591(15) .259(3) .065(6) Uiso d . 1 . . H
N3 .07865(13) .2500 .3651(3) .0481(6) Uani d S 1 . . N
C1 .32440(17) .2500 -.3924(4) .0501(7) Uani d S 1 . . C
H1 .3352 .2500 -.5381 .060 Uiso calc SR 1 . . H
C2 .31645(11) .33153(12) -.2853(3) .0454(5) Uani d . 1 . . C
H2 .3217 .3885 -.3561 .054 Uiso calc R 1 . . H
C3 .30072(10) .32915(10) -.0728(2) .0383(4) Uani d . 1 . . C
C4 .28524(12) .41379(11) .0589(3) .0497(5) Uani d . 1 . . C
H4A .3359 .4228 .1525 .060 Uiso calc R 1 . . H
H4B .2815 .4680 -.0338 .060 Uiso calc R 1 . . H
C5 .12707(13) .40163(13) .0595(3) .0613(6) Uani d . 1 . . C
H5A .1340 .3465 -.0291 .074 Uiso calc R 1 . . H
H5B .1271 .4551 -.0356 .074 Uiso calc R 1 . . H
C6 .0365(8) .3963(9) .1530(16) .058(2) Uani d P .50 A -1 C
H6A -.0069 .4166 .0482 .070 Uiso calc PR .50 A -1 H
H6B .0329 .4385 .2736 .070 Uiso calc PR .50 A -1 H
C7 .0142(2) .2992(3) .2239(6) .0537(9) Uani d P .50 A -1 C
H7A -.0427 .3016 .2970 .064 Uiso calc PR .50 A -1 H
H7B .0060 .2610 .0978 .064 Uiso calc PR .50 A -1 H
C8 .0834(3) .3061(3) .5638(6) .0643(11) Uani d P .50 A -1 C
H8A .1249 .2776 .6604 .096 Uiso calc PR .50 A -1 H
H8B .0255 .3086 .6287 .096 Uiso calc PR .50 A -1 H
H8C .1029 .3685 .5308 .096 Uiso calc PR .50 A -1 H
C9 .0558(2) .1602(3) .4108(6) .0551(10) Uani d P .50 . -1 C
H9A -.0023 .1602 .4786 .066 Uiso calc PR .50 . -1 H
H9B .0984 .1353 .5122 .066 Uiso calc PR .50 . -1 H
C10 .0526(8) .0970(9) .2241(14) .059(2) Uani d P .50 . -1 C
H10A -.0027 .1098 .1496 .071 Uiso calc PR .50 . -1 H
H10B .0485 .0334 .2778 .071 Uiso calc PR .50 . -1 H

loop_
_atom_site_aniso_label
_atom_site_aniso_U_11
_atom_site_aniso_U_22
_atom_site_aniso_U_33
_atom_site_aniso_U_12
_atom_site_aniso_U_13
_atom_site_aniso_U_23
N1 .0472(12) .0340(9) .0319(10) .000 -.0001(8) .000
N2 .0762(12) .0339(8) .0498(10) .0059(8) .0113(8) -.0007(7)
N3 .0427(12) .0648(14) .0367(11) .000 .0008(9) .000
C1 .0489(15) .0690(17) .0324(13) .000 .0097(11) .000
C2 .0472(10) .0485(10) .0404(10) -.0048(8) .0052(8) .0099(8)
C3 .0392(9) .0362(8) .0394(9) -.0028(7) .0008(7) .0041(7)
C4 .0654(12) .0333(9) .0503(11) -.0061(8) .0015(9) -.0016(8)
C5 .0682(14) .0413(10) .0743(14) .0035(9) .0119(11) -.0075(10)
C6 .061(5) .051(3) .062(6) .014(3) -.001(4) .000(4)
C7 .0432(19) .067(2) .051(2) .0035(18) .0009(16) .0007(18)
C8 .067(3) .087(3) .039(2) -.003(2) .0010(19) -.016(2)
C9 .047(2) .068(3) .050(2) -.0051(18) .0082(18) .010(2)
C10 .056(5) .058(3) .062(6) -.022(3) .004(4) .000(4)

loop_
_atom_type_symbol
_atom_type_description
_atom_type_scat_dispersion_real
_atom_type_scat_dispersion_imag
_atom_type_scat_source
C C 0.0033 0.0016 'International Tables Vol C Tables 4.2.6.8 and 6.1.1.4'
H H 0.0000 0.0000 'International Tables Vol C Tables 4.2.6.8 and 6.1.1.4'
N N 0.0061 0.0033 'International Tables Vol C Tables 4.2.6.8 and 6.1.1.4'

loop_
_geom_angle_atom_site_label_1
_geom_angle_atom_site_label_2
_geom_angle_atom_site_label_3
_geom_angle_site_symmetry_1
_geom_angle_site_symmetry_3
_geom_angle
C3 N1 C3 7_565 . 119.00(19)
C5 N2 C4 . . 112.97(15)
C9 N3 C9 7_565 . 141.6(3)
C9 N3 C8 7_565 . 47.6(2)
C9 N3 C8 . . 110.1(3)
C9 N3 C8 7_565 7_565 110.1(3)
C9 N3 C8 . 7_565 47.6(2)
C8 N3 C8 . 7_565 65.3(4)
C9 N3 C7 7_565 . 61.1(2)
C9 N3 C7 . . 114.1(3)
C8 N3 C7 . . 106.2(2)
C8 N3 C7 7_565 . 141.9(3)
C9 N3 C7 7_565 7_565 114.1(3)
C9 N3 C7 . 7_565 61.1(2)
C8 N3 C7 . 7_565 141.9(3)
C8 N3 C7 7_565 7_565 106.1(2)
C7 N3 C7 . 7_565 56.3(3)
C2 C1 C2 7_565 . 119.1(2)
C1 C2 C3 . . 118.99(16)
N1 C3 C2 . . 121.93(15)
N1 C3 C4 . . 114.21(14)
C2 C3 C4 . . 123.79(15)
N2 C4 C3 . . 113.35(13)
N2 C5 C6 . . 123.1(3)
N2 C5 C10 . 7_565 103.5(3)
C6 C5 C10 . 7_565 19.8(4)
C5 C6 C7 . . 111.8(8)
N3 C7 C6 . . 118.1(4)
N3 C9 C10 . . 114.6(5)
C9 C10 C5 . 7_565 120.4(7)

loop_
_geom_bond_atom_site_label_1
_geom_bond_atom_site_label_2
_geom_bond_site_symmetry_2
_geom_bond_distance
_geom_bond_publ_flag
N1 C3 7_565 1.3387(17) ?
N1 C3 . 1.3387(17) ?
N2 C5 . 1.452(2) ?
N2 C4 . 1.459(2) ?
N3 C9 7_565 1.386(4) ?
N3 C9 . 1.386(4) ?
N3 C8 . 1.517(4) ?
N3 C8 7_565 1.517(4) ?
N3 C7 . 1.519(4) ?
N3 C7 7_565 1.519(4) ?
C1 C2 7_565 1.378(2) ?
C1 C2 . 1.378(2) ?
C2 C3 . 1.385(2) ?
C3 C4 . 1.514(2) ?
C5 C6 . 1.512(14) ?
C5 C10 7_565 1.554(14) ?
C6 C7 . 1.526(14) ?
C9 C10 . 1.512(12) ?
C10 C5 7_565 1.554(14) ?

loop_
_geom_torsion_atom_site_label_1
_geom_torsion_atom_site_label_2
_geom_torsion_atom_site_label_3
_geom_torsion_atom_site_label_4
_geom_torsion_site_symmetry_1
_geom_torsion_site_symmetry_2
_geom_torsion_site_symmetry_3
_geom_torsion_site_symmetry_4
_geom_torsion
_geom_torsion_publ_flag
C2 C1 C2 C3 7_565 . . . 0.0(4) ?
C3 N1 C3 C2 7_565 . . . -1.4(3) ?
C3 N1 C3 C4 7_565 . . . 175.67(13) ?
C1 C2 C3 N1 . . . . 0.7(3) ?
C1 C2 C3 C4 . . . . -176.08(18) y
C5 N2 C4 C3 . . . . -62.53(19) y
N1 C3 C4 N2 . . . . -49.1(2) y
C2 C3 C4 N2 . . . . 127.94(18) y
C4 N2 C5 C6 . . . . -179.4(6) y
C4 N2 C5 C10 7_565 7_565 7_565 . 176.8(5) y
N2 C5 C6 C7 . . . . -81.4(6) y
C10 C5 C6 C7 7_565 . . . -89(3) n
C9 N3 C7 C6 7_565 . . . 46.7(6) n
C9 N3 C7 C6 . . . . -176.1(6) y
C8 N3 C7 C6 . . . . 62.5(6) y
C8 N3 C7 C6 7_565 . . . 132.9(7) n
C7 N3 C7 C6 7_565 . . . -155.1(6) n
C5 C6 C7 N3 . . . . 51.6(7) y
C9 N3 C9 C10 7_565 . . . 136.3(7) n
C8 N3 C9 C10 . . . . -177.7(6) y
C8 N3 C9 C10 7_565 . . . -157.5(7) ?
C7 N3 C9 C10 . . . . 63.1(6) y
C7 N3 C9 C10 7_565 . . . 43.2(6) ?
N3 C9 C10 C5 . . . 7_565 45.3(9) y
C9 C10 C5 N2 . . 7_565 7_565 49.9(8) y
